data_7155673
loop_
_publ_author_name
'BROSSARD, Dominique'
'Retailleau, Pascal'
'Dumontet, Vincent'
'Breton, Philippe'
'Desrat, Sandy'
'Roussi, Fanny'

_publ_section_title
;
 Fast &amp; easy preparation of 3D scaffolds from methyl benzoate by a
 diversity oriented synthesis strategy based on Diels-Alder and
 ene-reactions
;
_journal_name_full 'Org. Biomol. Chem.'
_journal_paper_doi 10.1039/C7OB01236E
_journal_year 2017
_chemical_formula_moiety 'C13 H15 N O2'
_chemical_formula_sum 'C13 H15 N O2'
_chemical_formula_weight 217.26
_chemical_name_systematic 'rac-(6aR,10aS)-3,3a,4,5,6,6a,7,8-octahydro-3,6-methanobenzo[h] indole-2,11(1H)-dione'
_space_group_crystal_system monoclinic
_space_group_IT_number 14
_space_group_name_Hall '-P 2yn'
_space_group_name_H-M_alt 'P 1 21/n 1'
_symmetry_space_group_name_Hall '-P 2yn'
_symmetry_space_group_name_H-M 'P 1 21/n 1'
_atom_sites_solution_hydrogens difmap
_atom_sites_solution_primary direct
_atom_sites_solution_secondary difmap
_audit_creation_method SHELXL-2014
_audit_update_record
;
2017-01-30 deposited with the CCDC.
2017-06-08 downloaded from the CCDC.
;
_cell_angle_alpha 90
_cell_angle_beta 97.231(14)
_cell_angle_gamma 90
_cell_formula_units_Z 4
_cell_length_a 8.759(2)
_cell_length_b 10.165(2)
_cell_length_c 11.997(2)
_cell_measurement_reflns_used 2348
_cell_measurement_temperature 293(2)
_cell_measurement_theta_max 29.575
_cell_measurement_theta_min 0.407
_cell_volume 1059.7(4)
_computing_cell_refinement 'DENZO (Otwinowski & Minor, 1997); COLLECT (Nonius B.V., 1999)'
_computing_data_collection 'DENZO (Otwinowski & Minor, 1997); COLLECT (Nonius B.V., 1999)'
_computing_data_reduction 'SCALEPACK (Otwinowski & Minor, 1997)'
_computing_molecular_graphics 'MERCURY (Macrae, 1999)'
_computing_publication_material 'Olex2 (Dolomanov et al., 2009)'
_computing_structure_refinement 'ShelXL (Sheldrick, 2015)'
_computing_structure_solution 'SIR97 (Altomare et al., 1999)'
_diffrn_ambient_temperature 293(2)
_diffrn_detector_area_resol_mean 9
_diffrn_measured_fraction_theta_full 0.992
_diffrn_measured_fraction_theta_max 0.989
_diffrn_measurement_device_type 'Nonius kappa-CCD diffractometer'
_diffrn_measurement_method 'phi and omega scans'
_diffrn_radiation_monochromator graphite
_diffrn_radiation_type MoK\a
_diffrn_radiation_wavelength 0.71073
_diffrn_reflns_av_R_equivalents 0.0283
_diffrn_reflns_av_sigmaI/netI 0.0526
_diffrn_reflns_Laue_measured_fraction_full 0.992
_diffrn_reflns_Laue_measured_fraction_max 0.989
_diffrn_reflns_limit_h_max 12
_diffrn_reflns_limit_h_min -12
_diffrn_reflns_limit_k_max 14
_diffrn_reflns_limit_k_min -12
_diffrn_reflns_limit_l_max 16
_diffrn_reflns_limit_l_min -16
_diffrn_reflns_number 7833
_diffrn_reflns_point_group_measured_fraction_full 0.992
_diffrn_reflns_point_group_measured_fraction_max 0.989
_diffrn_reflns_theta_full 25.242
_diffrn_reflns_theta_max 29.565
_diffrn_reflns_theta_min 3.968
_diffrn_source 'fine-focus sealed tube'
_diffrn_source_type 'Nonius Kappa CCD'
_diffrn_standards_number 0
_exptl_absorpt_coefficient_mu 0.092
_exptl_absorpt_correction_T_max 0.97
_exptl_absorpt_correction_T_min 0.84
_exptl_absorpt_correction_type multi-scan
_exptl_absorpt_process_details 'Scalepack (Otwinowski & Minor, 1997)'
_exptl_crystal_colour colourless
_exptl_crystal_density_diffrn 1.362
_exptl_crystal_density_method 'not measured'
_exptl_crystal_description cube
_exptl_crystal_F_000 464
_exptl_crystal_recrystallization_method 'Re-crystallisation from solvent: hot ethyl acetate'
_exptl_crystal_size_max 0.44
_exptl_crystal_size_mid 0.34
_exptl_crystal_size_min 0.32
_refine_diff_density_max 0.239
_refine_diff_density_min -0.202
_refine_diff_density_rms 0.043
_refine_ls_extinction_expression Fc^*^=kFc[1+0.001xFc^2^\l^3^/sin(2\q)]^-1/4^
_refine_ls_extinction_method SHELXL
_refine_ls_goodness_of_fit_ref 1.043
_refine_ls_hydrogen_treatment mixed
_refine_ls_matrix_type full
_refine_ls_number_parameters 145
_refine_ls_number_reflns 2931
_refine_ls_number_restraints 0
_refine_ls_restrained_S_all 1.043
_refine_ls_R_factor_all 0.0878
_refine_ls_R_factor_gt 0.0496
_refine_ls_shift/su_max 0.000
_refine_ls_shift/su_mean 0.000
_refine_ls_structure_factor_coef Fsqd
_refine_ls_weighting_details 'w=1/[\s^2^(Fo^2^)+(0.0505P)^2^+0.1944P] where P=(Fo^2^+2Fc^2^)/3'
_refine_ls_weighting_scheme calc
_refine_ls_wR_factor_gt 0.1084
_refine_ls_wR_factor_ref 0.1263
_reflns_number_gt 1946
_reflns_number_total 2933
_reflns_threshold_expression >2sigma(I)
_cod_data_source_file c7ob01236e2.cif
_cod_data_source_block Compound_20
_cod_database_code 7155673
_shelx_space_group_comment
;
The symmetry employed for this shelxl refinement is uniquely defined
by the following loop, which should always be used as a source of
symmetry information in preference to the above space-group names.
They are only intended as comments.
;
_olex2_refinement_description
;
1. Fixed Uiso
 At 1.2 times of:
  All C(H) groups, All C(H,H) groups, All N(H) groups
2.a Ternary CH refined with riding coordinates:
 C1(H1), C2(H2), C4(H4), C5(H5)
2.b Secondary CH2 refined with riding coordinates:
 C6(H6A,H6B), C7(H7A,H7B), C11(H11A,H11B), C12(H12A,H12B)
2.c Aromatic/amide H refined with riding coordinates:
 C8(H8), C9(H9)
;

loop_
_space_group_symop_operation_xyz
'x, y, z'
'-x+1/2, y+1/2, -z+1/2'
'-x, -y, -z'
'x-1/2, -y-1/2, z-1/2'

loop_
_atom_site_label
_atom_site_type_symbol
_atom_site_fract_x
_atom_site_fract_y
_atom_site_fract_z
_atom_site_U_iso_or_equiv
_atom_site_adp_type
_atom_site_occupancy
_atom_site_site_symmetry_order
_atom_site_calc_flag
_atom_site_refinement_flags_posn
_atom_site_refinement_flags_adp
O15 O 0.67550(11) 0.51866(11) 0.43192(9) 0.0432(3) Uani 1 1 d . .
O16 O 0.68755(13) 0.53365(13) 0.14409(10) 0.0555(3) Uani 1 1 d . .
N14 N 0.44212(13) 0.61876(12) 0.38009(10) 0.0356(3) Uani 1 1 d . .
H14 H 0.3896 0.5786 0.4283 0.043 Uiso 1 1 d R U
C1 C 0.52041(16) 0.80278(14) 0.28711(12) 0.0339(3) Uani 1 1 d . .
H1 H 0.5471 0.8578 0.3538 0.041 Uiso 1 1 calc R U
C2 C 0.63814(16) 0.69023(15) 0.28573(11) 0.0346(3) Uani 1 1 d . .
H2 H 0.7453 0.7198 0.3000 0.041 Uiso 1 1 calc R U
C3 C 0.60146(16) 0.61486(15) 0.17570(12) 0.0366(3) Uani 1 1 d . .
C4 C 0.45179(16) 0.65810(15) 0.11057(11) 0.0369(3) Uani 1 1 d . .
H4 H 0.4263 0.6031 0.0437 0.044 Uiso 1 1 calc R U
C5 C 0.31849(15) 0.65698(14) 0.18444(11) 0.0336(3) Uani 1 1 d . .
H5 H 0.2933 0.5649 0.1981 0.040 Uiso 1 1 calc R U
C6 C 0.17455(17) 0.72201(17) 0.12336(14) 0.0446(4) Uani 1 1 d . .
H6A H 0.2008 0.8093 0.0993 0.054 Uiso 1 1 calc R U
H6B H 0.1387 0.6712 0.0567 0.054 Uiso 1 1 calc R U
C7 C 0.04574(17) 0.73278(18) 0.19639(15) 0.0524(5) Uani 1 1 d . .
H7A H -0.0365 0.7867 0.1588 0.063 Uiso 1 1 calc R U
H7B H 0.0044 0.6460 0.2079 0.063 Uiso 1 1 calc R U
C8 C 0.10394(19) 0.79237(17) 0.30690(15) 0.0500(4) Uani 1 1 d . .
H8 H 0.0334 0.8332 0.3473 0.060 Uiso 1 1 calc R U
C9 C 0.25002(18) 0.79061(15) 0.35097(13) 0.0417(4) Uani 1 1 d . .
H9 H 0.2770 0.8356 0.4181 0.050 Uiso 1 1 calc R U
C10 C 0.37484(15) 0.72094(14) 0.29996(11) 0.0314(3) Uani 1 1 d . .
C11 C 0.50253(18) 0.88794(15) 0.18187(12) 0.0401(4) Uani 1 1 d . .
H11A H 0.5913 0.9450 0.1824 0.048 Uiso 1 1 calc R U
H11B H 0.4117 0.9428 0.1808 0.048 Uiso 1 1 calc R U
C12 C 0.48758(17) 0.80079(16) 0.07679(12) 0.0417(4) Uani 1 1 d . .
H12A H 0.5827 0.8027 0.0433 0.050 Uiso 1 1 calc R U
H12B H 0.4055 0.8334 0.0219 0.050 Uiso 1 1 calc R U
C13 C 0.59189(16) 0.59799(14) 0.37623(11) 0.0340(3) Uani 1 1 d . .

loop_
_atom_site_aniso_label
_atom_site_aniso_U_11
_atom_site_aniso_U_22
_atom_site_aniso_U_33
_atom_site_aniso_U_23
_atom_site_aniso_U_13
_atom_site_aniso_U_12
O15 0.0389(6) 0.0505(6) 0.0390(6) 0.0057(5) 0.0008(5) 0.0081(5)
O16 0.0477(6) 0.0653(8) 0.0542(7) -0.0127(6) 0.0086(5) 0.0167(6)
N14 0.0318(6) 0.0414(7) 0.0341(6) 0.0098(5) 0.0059(5) 0.0002(5)
C1 0.0366(7) 0.0349(7) 0.0303(7) -0.0053(6) 0.0044(6) -0.0063(6)
C2 0.0276(6) 0.0435(8) 0.0320(7) -0.0006(6) 0.0017(6) -0.0045(6)
C3 0.0350(7) 0.0414(8) 0.0346(7) -0.0005(7) 0.0095(6) -0.0006(7)
C4 0.0368(7) 0.0447(8) 0.0286(7) -0.0073(6) 0.0015(6) 0.0018(7)
C5 0.0311(7) 0.0325(7) 0.0361(7) 0.0009(6) 0.0004(6) -0.0004(6)
C6 0.0354(8) 0.0521(9) 0.0444(9) 0.0085(8) -0.0026(7) 0.0008(7)
C7 0.0314(8) 0.0551(10) 0.0700(12) 0.0226(9) 0.0037(8) 0.0050(8)
C8 0.0429(9) 0.0478(9) 0.0638(11) 0.0192(9) 0.0244(8) 0.0145(7)
C9 0.0477(9) 0.0391(8) 0.0418(8) 0.0057(7) 0.0192(7) 0.0070(7)
C10 0.0322(7) 0.0325(7) 0.0302(7) 0.0033(6) 0.0061(6) 0.0014(6)
C11 0.0427(8) 0.0384(8) 0.0404(8) 0.0044(7) 0.0102(7) -0.0061(7)
C12 0.0414(8) 0.0535(10) 0.0314(7) 0.0053(7) 0.0093(6) 0.0009(7)
C13 0.0330(7) 0.0396(8) 0.0288(7) -0.0033(6) 0.0012(6) -0.0003(6)

loop_
_atom_type_symbol
_atom_type_description
_atom_type_scat_dispersion_real
_atom_type_scat_dispersion_imag
_atom_type_scat_source
C C 0.0033 0.0016 'International Tables Vol C Tables 4.2.6.8 and 6.1.1.4'
H H 0.0000 0.0000 'International Tables Vol C Tables 4.2.6.8 and 6.1.1.4'
N N 0.0061 0.0033 'International Tables Vol C Tables 4.2.6.8 and 6.1.1.4'
O O 0.0106 0.0060 'International Tables Vol C Tables 4.2.6.8 and 6.1.1.4'

loop_
_geom_angle_atom_site_label_1
_geom_angle_atom_site_label_2
_geom_angle_atom_site_label_3
_geom_angle
C13 N14 C10 113.55(11)
C13 N14 H14 123.0
C10 N14 H14 123.4
C11 C1 C2 114.34(11)
C11 C1 C10 112.86(12)
C2 C1 C10 99.38(11)
C11 C1 H1 109.9
C2 C1 H1 109.9
C10 C1 H1 109.9
C3 C2 C13 105.13(11)
C3 C2 C1 108.29(11)
C13 C2 C1 102.14(11)
C3 C2 H2 113.5
C13 C2 H2 113.5
C1 C2 H2 113.5
O16 C3 C4 124.94(13)
O16 C3 C2 122.82(13)
C4 C3 C2 112.18(12)
C3 C4 C12 102.57(12)
C3 C4 C5 111.73(11)
C12 C4 C5 110.36(12)
C3 C4 H4 110.6
C12 C4 H4 110.6
C5 C4 H4 110.6
C6 C5 C4 110.97(12)
C6 C5 C10 113.41(12)
C4 C5 C10 109.20(11)
C6 C5 H5 107.7
C4 C5 H5 107.7
C10 C5 H5 107.7
C7 C6 C5 112.54(13)
C7 C6 H6A 109.1
C5 C6 H6A 109.1
C7 C6 H6B 109.1
C5 C6 H6B 109.1
H6A C6 H6B 107.8
C8 C7 C6 110.34(13)
C8 C7 H7A 109.6
C6 C7 H7A 109.6
C8 C7 H7B 109.6
C6 C7 H7B 109.6
H7A C7 H7B 108.1
C9 C8 C7 123.83(15)
C9 C8 H8 118.1
C7 C8 H8 118.1
C8 C9 C10 124.27(16)
C8 C9 H9 117.9
C10 C9 H9 117.9
N14 C10 C9 108.47(11)
N14 C10 C1 100.12(10)
C9 C10 C1 116.11(12)
N14 C10 C5 109.88(11)
C9 C10 C5 113.35(12)
C1 C10 C5 108.03(10)
C1 C11 C12 110.04(12)
C1 C11 H11A 109.7
C12 C11 H11A 109.7
C1 C11 H11B 109.7
C12 C11 H11B 109.7
H11A C11 H11B 108.2
C11 C12 C4 108.98(11)
C11 C12 H12A 109.9
C4 C12 H12A 109.9
C11 C12 H12B 109.9
C4 C12 H12B 109.9
H12A C12 H12B 108.3
O15 C13 N14 127.29(14)
O15 C13 C2 126.59(13)
N14 C13 C2 106.09(12)

loop_
_geom_bond_atom_site_label_1
_geom_bond_atom_site_label_2
_geom_bond_distance
O15 C13 1.2287(17)
O16 C3 1.2107(18)
N14 C13 1.3353(18)
N14 C10 1.4858(17)
N14 H14 0.8829
C1 C11 1.523(2)
C1 C2 1.542(2)
C1 C10 1.5463(19)
C1 H1 0.9800
C2 C3 1.525(2)
C2 C13 1.527(2)
C2 H2 0.9800
C3 C4 1.505(2)
C4 C12 1.549(2)
C4 C5 1.552(2)
C4 H4 0.9800
C5 C6 1.527(2)
C5 C10 1.5540(19)
C5 H5 0.9800
C6 C7 1.517(2)
C6 H6A 0.9700
C6 H6B 0.9700
C7 C8 1.488(3)
C7 H7A 0.9700
C7 H7B 0.9700
C8 C9 1.322(2)
C8 H8 0.9300
C9 C10 1.4966(19)
C9 H9 0.9300
C11 C12 1.533(2)
C11 H11A 0.9700
C11 H11B 0.9700
C12 H12A 0.9700
C12 H12B 0.9700

loop_
_geom_torsion_atom_site_label_1
_geom_torsion_atom_site_label_2
_geom_torsion_atom_site_label_3
_geom_torsion_atom_site_label_4
_geom_torsion
C11 C1 C2 C3 -50.53(15)
C10 C1 C2 C3 69.92(13)
C11 C1 C2 C13 -161.16(11)
C10 C1 C2 C13 -40.71(12)
C13 C2 C3 O16 -82.49(17)
C1 C2 C3 O16 168.92(14)
C13 C2 C3 C4 100.19(13)
C1 C2 C3 C4 -8.40(15)
O16 C3 C4 C12 -110.29(17)
C2 C3 C4 C12 66.96(14)
O16 C3 C4 C5 131.51(15)
C2 C3 C4 C5 -51.23(16)
C3 C4 C5 C6 170.69(13)
C12 C4 C5 C6 57.26(16)
C3 C4 C5 C10 44.97(16)
C12 C4 C5 C10 -68.47(14)
C4 C5 C6 C7 -175.35(13)
C10 C5 C6 C7 -52.01(18)
C5 C6 C7 C8 50.21(18)
C6 C7 C8 C9 -23.1(2)
C7 C8 C9 C10 -4.3(2)
C13 N14 C10 C9 -147.57(13)
C13 N14 C10 C1 -25.49(14)
C13 N14 C10 C5 88.02(14)
C8 C9 C10 N14 -118.59(16)
C8 C9 C10 C1 129.70(16)
C8 C9 C10 C5 3.7(2)
C11 C1 C10 N14 160.81(11)
C2 C1 C10 N14 39.29(12)
C11 C1 C10 C9 -82.71(15)
C2 C1 C10 C9 155.77(12)
C11 C1 C10 C5 45.89(15)
C2 C1 C10 C5 -75.64(12)
C6 C5 C10 N14 145.88(12)
C4 C5 C10 N14 -89.81(13)
C6 C5 C10 C9 24.34(17)
C4 C5 C10 C9 148.64(12)
C6 C5 C10 C1 -105.81(13)
C4 C5 C10 C1 18.50(15)
C2 C1 C11 C12 46.34(16)
C10 C1 C11 C12 -66.28(15)
C1 C11 C12 C4 15.07(16)
C3 C4 C12 C11 -70.53(14)
C5 C4 C12 C11 48.63(16)
C10 N14 C13 O15 -179.11(13)
C10 N14 C13 C2 -0.74(15)
C3 C2 C13 O15 92.33(16)
C1 C2 C13 O15 -154.67(14)
C3 C2 C13 N14 -86.06(13)
C1 C2 C13 N14 26.94(14)
